data_7204658
loop_
_publ_author_name
'Chippindale, Ann M.'
'Gaslain, Fabrice O. M.'
'Bond, Andrew D.'
'Powell, Anthony V.'

_publ_section_title
;
 Synthesis, structure and magnetic characterisation of a new layered
 ammonium manganese(ii) diphosphate hydrate,
 (NH4)2[Mn3(P2O7)2(H2O)2]Electronic supplementary information (ESI)
 available: powder XRD data, atomic coordinates and thermal parameters,
 IR data, bond valence calculations, TGA. See
 http://www.rsc.org/suppdata/jm/b3/b304003h/
;
_journal_issue 8
_journal_name_full 'Journal of Materials Chemistry'
_journal_page_first 1950
_journal_paper_doi 10.1039/b304003h
_journal_volume 13
_journal_year 2003
_chemical_compound_source
;
synthesis described in paper
;
_chemical_formula_moiety ' H4 Mn3 O16 P4, 2(H4N) '
_chemical_formula_sum 'H12 Mn3 N2 O16 P4'
_chemical_formula_weight 584.82
_chemical_melting_point ?
_chemical_name_systematic
;
ammonium manganese(II) pyrophosphate hydrate
;
_space_group_IT_number 14
_symmetry_cell_setting monoclinic
_symmetry_space_group_name_Hall '-P 2yab'
_symmetry_space_group_name_H-M 'P 1 21/a 1'
_atom_sites_solution_hydrogens difmap
_atom_sites_solution_primary direct
_audit_creation_date 03-01-25
_audit_creation_method CRYSTALS
_cell_angle_alpha 90
_cell_angle_beta 99.908(9)
_cell_angle_gamma 90
_cell_formula_units_Z 2.00
_cell_length_a 9.4610(8)
_cell_length_b 8.3565(7)
_cell_length_c 9.477(1)
_cell_measurement_reflns_used 25
_cell_measurement_temperature 293
_cell_measurement_theta_max 43
_cell_measurement_theta_min 7
_cell_volume 738.08(12)
_computing_cell_refinement 'CAD-4 software (Enraf-Nonius, 1989)'
_computing_data_collection 'CAD-4 software (Enraf-Nonius, 1989)'
_computing_data_reduction
;
RC93 (Watkin, D.J., Prout, C.K., Lilley, P.M.deQ. 1994)
;
_computing_molecular_graphics
;
ATOMS for Windows v4.0 and CAMERON
;
_computing_publication_material
;
CRYSTALS Issue 10 (Watkin, Prout, Carruthers & Betteridge, 1996)
;
_computing_structure_refinement
;
CRYSTALS Issue 10 (Watkin, Prout, Carruthers & Betteridge, 1996)
;
_computing_structure_solution 'SIR92 (Giacovazzo et al, 1992)'
_diffrn_ambient_temperature 293
_diffrn_measured_fraction_theta_max 0.99
_diffrn_measurement_device '  Enraf-Nonius CAD4 '
_diffrn_measurement_method 2\q/\w
_diffrn_radiation_monochromator graphite
_diffrn_radiation_type 'Cu K\a'
_diffrn_radiation_wavelength 1.54180
_diffrn_reflns_av_R_equivalents 0.017
_diffrn_reflns_limit_h_max 11
_diffrn_reflns_limit_h_min 0
_diffrn_reflns_limit_k_max 0
_diffrn_reflns_limit_k_min -10
_diffrn_reflns_limit_l_max 11
_diffrn_reflns_limit_l_min -11
_diffrn_reflns_number 1702
_diffrn_reflns_theta_max 74.33
_diffrn_reflns_theta_min 0.00
_diffrn_standards_decay_% 1.79
_diffrn_standards_interval_time 3600
_diffrn_standards_number 3
_exptl_absorpt_coefficient_mu 25.62
_exptl_absorpt_correction_T_max 0.460
_exptl_absorpt_correction_T_min 0.189
_exptl_absorpt_correction_type empirical
_exptl_absorpt_process_details '\y scan'
_exptl_crystal_colour ' colourless '
_exptl_crystal_density_diffrn 2.63
_exptl_crystal_description ' plate '
_exptl_crystal_F_000 578.0
_exptl_crystal_size_max 0.08
_exptl_crystal_size_mid 0.08
_exptl_crystal_size_min 0.03
_refine_diff_density_max 0.50
_refine_diff_density_min -1.35
_refine_ls_abs_structure_details ' from Flack enantiopole 0.000'
_refine_ls_extinction_coef 23.2(19)
_refine_ls_extinction_method 'Larson 1970 Crystallographic Computing eq 22'
_refine_ls_goodness_of_fit_ref 1.1285
_refine_ls_hydrogen_treatment refxyz
_refine_ls_matrix_type full
_refine_ls_number_parameters 134
_refine_ls_number_reflns 1262
_refine_ls_R_factor_gt 0.0351
_refine_ls_shift/su_max 0.011046
_refine_ls_structure_factor_coef F
_refine_ls_weighting_details
;
Chebychev polynomial with 3 parameters, Carruthers and Watkin, 1979,
1.33 0.127 0.858
;
_refine_ls_weighting_scheme calc
_refine_ls_wR_factor_ref 0.0411
_reflns_limit_h_max 11
_reflns_limit_h_min -11
_reflns_limit_k_max 10
_reflns_limit_k_min 0
_reflns_limit_l_max 11
_reflns_limit_l_min 0
_reflns_number_gt 1262
_reflns_number_total 1492
_reflns_threshold_expression >3.00\s(I)
_cod_data_source_file b304003h.txt
_cod_data_source_block adb6
_cod_depositor_comments
;
The following automatic conversions were performed:
'_symmetry_cell_setting' value 'Monoclinic ' changed to 'monoclinic'
according to '/home/adriana/struct/CIF-dictionaries/cif_core.dic'
dictionary named 'cif_core.dic' version 2.4.1 from
2010-06-29.

'_exptl_absorpt_correction_type' value 'EMPIRICAL' changed to
'empirical' according to
'/home/adriana/struct/CIF-dictionaries/cif_core.dic' dictionary named
'cif_core.dic' version 2.4.1 from
2010-06-29.

'_refine_ls_hydrogen_treatment' value ' refxyz' changed to
'refxyz' according to '/home/adriana/struct/CIF-dictionaries/cif_core.dic'
dictionary named 'cif_core.dic' version 2.4.1 from 2010-06-29.

Automatic conversion script
Id: cif_fix_enum 1555 2011-01-17 13:19:09Z saulius 

The following automatic conversions were performed:

'_chemical_melting_point' value 'not measured' was changed to '?' -
the value is undefined or not given.

Automatic conversion script
Id: cif_fix_values 1569 2011-02-09 13:29:24Z adriana 

The following automatic conversions were performed:

'_atom_sites_solution_primary' value 'Direct_Methods' was changed to
'direct'.

Automatic conversion script
Id: cif_fix_values 6452 2018-10-05 10:23:21Z andrius 
;
_cod_original_cell_volume 738.07
_cod_original_sg_symbol_H-M 'P 1 21/a 1 '
_cod_original_formula_sum ' H12 Mn3 N2 O16 P4'
_cod_database_code 7204658

loop_
_symmetry_equiv_pos_as_xyz
x,y,z
-x,-y,-z
-x+1/2,y+1/2,-z
x+1/2,-y+1/2,z

loop_
_atom_site_aniso_label
_atom_site_aniso_U_11
_atom_site_aniso_U_22
_atom_site_aniso_U_33
_atom_site_aniso_U_23
_atom_site_aniso_U_13
_atom_site_aniso_U_12
MN1 0.0155(3) 0.0135(3) 0.0098(3) -0.0006(2) 0.0025(2) 0.0001(2)
MN2 0.0139(4) 0.0124(4) 0.0120(4) -0.0018(3) -0.0014(3) 0.0012(3)
P1 0.0142(4) 0.0158(4) 0.0062(4) 0.0008(3) 0.0015(3) 0.0000(3)
P2 0.0118(4) 0.0110(4) 0.0087(4) -0.0003(3) 0.0017(3) -0.0002(3)
O1 0.019(1) 0.014(1) 0.015(1) 0.0001(9) 0.0049(9) -0.0040(9)
O2 0.018(1) 0.016(1) 0.012(1) -0.0019(9) -0.0014(9) 0.0037(9)
O3 0.013(1) 0.014(1) 0.017(1) -0.0014(9) -0.0005(9) 0.0006(8)
O4 0.015(1) 0.015(1) 0.012(1) 0.0006(8) 0.0051(9) 0.0017(9)
O5 0.029(1) 0.038(2) 0.014(1) -0.000(1) 0.001(1) -0.014(1)
O6 0.016(1) 0.025(1) 0.015(1) 0.0045(9) 0.0047(9) 0.004(1)
O7 0.021(1) 0.013(1) 0.010(1) -0.0003(9) 0.0047(9) -0.0030(9)
O8 0.025(1) 0.025(1) 0.009(1) 0.0010(9) 0.0079(9) -0.001(1)
N1 0.029(2) 0.037(2) 0.022(2) 0.005(1) -0.005(1) -0.003(2)

loop_
_atom_site_label
_atom_site_fract_x
_atom_site_fract_y
_atom_site_fract_z
_atom_site_U_iso_or_equiv
_atom_site_occupancy
_atom_site_thermal_displace_type
MN1 0.50117(5) 0.36011(6) 0.13448(5) 0.0126 1.0000 Uani
MN2 0.5000 0.0000 0.0000 0.0127 1.0000 Uani
P1 0.23723(8) 0.4440(1) 0.29674(8) 0.0112 1.0000 Uani
P2 0.29002(8) 0.69755(9) 0.09772(8) 0.0104 1.0000 Uani
O1 0.6410(3) 0.1409(3) -0.1317(3) 0.0152 1.0000 Uani
O2 0.6157(3) 0.1213(3) 0.1852(3) 0.0149 1.0000 Uani
O3 0.3584(2) 0.2015(3) -0.0050(3) 0.0144 1.0000 Uani
O4 0.3889(2) 0.5791(3) 0.0421(2) 0.0137 1.0000 Uani
O5 0.6708(3) 0.4869(4) 0.2740(3) 0.0235 1.0000 Uani
O6 0.3779(3) 0.3584(3) 0.2983(3) 0.0174 1.0000 Uani
O7 0.2627(3) 0.6289(3) 0.2506(2) 0.0132 1.0000 Uani
O8 0.1986(3) 0.4593(3) 0.4441(3) 0.0161 1.0000 Uani
N1 0.4864(4) 0.2210(5) 0.5565(4) 0.0282 1.0000 Uani
H1 0.579(2) 0.172(4) 0.540(4) 0.0500 1.0000 Uiso
H2 0.451(4) 0.297(4) 0.477(3) 0.0500 1.0000 Uiso
H3 0.413(3) 0.135(3) 0.559(4) 0.0500 1.0000 Uiso
H4 0.503(4) 0.280(4) 0.650(2) 0.0500 1.0000 Uiso
H5 0.711(6) 0.505(7) 0.377(2) 0.0500 1.0000 Uiso
H6 0.744(5) 0.537(7) 0.224(6) 0.0500 1.0000 Uiso

loop_
_atom_type_symbol
_atom_type_scat_dispersion_real
_atom_type_scat_dispersion_imag
_atom_type_scat_Cromer_Mann_a1
_atom_type_scat_Cromer_Mann_b1
_atom_type_scat_Cromer_Mann_a2
_atom_type_scat_Cromer_Mann_b2
_atom_type_scat_Cromer_Mann_a3
_atom_type_scat_Cromer_Mann_b3
_atom_type_scat_Cromer_Mann_a4
_atom_type_scat_Cromer_Mann_b4
_atom_type_scat_Cromer_Mann_c
_atom_type_scat_source
'Mn  ' -0.5680 2.8080 11.2819 5.3409 7.3573 0.3432 3.0193 17.8674 2.2441 83.7543 1.0896 International_Tables_Vol_IV_Table_2.2B
'P   ' 0.2830 0.4340 6.4345 1.9067 4.1791 27.1570 1.7800 0.5260 1.4908 68.1645 1.1149 International_Tables_Vol_IV_Table_2.2B
'O   ' 0.0470 0.0320 3.0485 13.2771 2.2868 5.7011 1.5463 0.3239 0.8670 32.9089 0.2508 International_Tables_Vol_IV_Table_2.2B
'N   ' 0.0290 0.0180 12.2126 0.0057 3.1322 9.8933 2.0125 28.9975 1.1663 0.5826 -11.5290 International_Tables_Vol_IV_Table_2.2B
'H   ' 0.0000 0.0000 0.4930 10.5109 0.3229 26.1257 0.1402 3.1424 0.0408 57.7997 0.0030 International_Tables_Vol_IV_Table_2.2B

loop_
_geom_angle_atom_site_label_1
_geom_angle_site_symmetry_1
_geom_angle_atom_site_label_2
_geom_angle_site_symmetry_2
_geom_angle_atom_site_label_3
_geom_angle_site_symmetry_3
_geom_angle
_geom_angle_publ_flag
O2 . MN1 . O3 . 79.47(9) no
O2 . MN1 . O4 . 169.10(9) no
O3 . MN1 . O4 . 93.32(9) no
O2 . MN1 . O4 2_665 95.36(9) no
O3 . MN1 . O4 2_665 90.24(9) no
O4 . MN1 . O4 2_665 76.35(9) no
O2 . MN1 . O5 . 91.4(1) no
O3 . MN1 . O5 . 170.3(1) no
O4 . MN1 . O5 . 95.2(1) no
O4 2_665 MN1 . O5 . 87.3(1) no
O2 . MN1 . O6 . 98.20(9) no
O3 . MN1 . O6 . 94.6(1) no
O4 . MN1 . O6 . 90.47(9) no
O4 2_665 MN1 . O6 . 166.2(1) no
O5 . MN1 . O6 . 90.0(1) no
O1 . MN2 . O1 2_655 180.00 no
O1 . MN2 . O2 . 86.58(9) no
O1 2_655 MN2 . O2 . 93.42(9) no
O1 . MN2 . O2 2_655 93.42(9) no
O1 2_655 MN2 . O2 2_655 86.58(9) no
O2 . MN2 . O2 2_655 180 no
O1 . MN2 . O3 . 90.26(9) no
O1 2_655 MN2 . O3 . 89.74(9) no
O2 . MN2 . O3 . 82.91(9) no
O2 2_655 MN2 . O3 . 97.09(9) no
O1 . MN2 . O3 2_655 89.74(9) no
O1 2_655 MN2 . O3 2_655 90.26(9) no
O2 . MN2 . O3 2_655 97.09(9) no
O2 2_655 MN2 . O3 2_655 82.91(9) no
O3 . MN2 . O3 2_655 180 no
O2 4_455 P1 . O6 . 113.3(1) no
O2 4_455 P1 . O7 . 106.3(1) no
O6 . P1 . O7 . 106.3(1) no
O2 4_455 P1 . O8 . 113.5(1) no
O6 . P1 . O8 . 112.7(1) no
O7 . P1 . O8 . 103.8(1) no
O1 2_665 P2 . O3 3_555 115.2(1) no
O1 2_665 P2 . O4 . 112.8(1) no
O3 3_555 P2 . O4 . 112.1(1) no
O1 2_665 P2 . O7 . 104.8(1) no
O3 3_555 P2 . O7 . 104.5(1) no
O4 . P2 . O7 . 106.4(1) no
MN2 . O1 . P2 2_665 127.7(1) no
MN1 . O2 . MN2 . 94.79(9) no
MN1 . O2 . P1 4_555 137.2(1) no
MN2 . O2 . P1 4_555 127.9(1) no
MN1 . O3 . MN2 . 98.35(9) no
MN1 . O3 . P2 3_545 141.2(1) no
MN2 . O3 . P2 3_545 120.4(1) no
MN1 . O4 . MN1 2_665 103.65(9) no
MN1 . O4 . P2 . 133.0(1) no
MN1 2_665 O4 . P2 . 121.3(1) no
MN1 . O5 . H5 . 142.1(34) no
MN1 . O5 . H6 . 114.7(36) no
H5 . O5 . H6 . 102.8(50) no
MN1 . O6 . P1 . 126.3(1) no
P1 . O7 . P2 . 128.9(2) no
H1 . N1 . H2 . 110(2) no
H1 . N1 . H3 . 109(3) no
H2 . N1 . H3 . 109(3) no
H1 . N1 . H4 . 109(3) no
H2 . N1 . H4 . 110(3) no
H3 . N1 . H4 . 110(3) no

loop_
_geom_bond_atom_site_label_1
_geom_bond_site_symmetry_1
_geom_bond_atom_site_label_2
_geom_bond_site_symmetry_2
_geom_bond_distance
_geom_bond_publ_flag
MN1 . O2 . 2.282(2) yes
MN1 . O3 . 2.171(2) yes
MN1 . O4 . 2.219(2) yes
MN1 . O4 2_665 2.177(2) yes
MN1 . O5 . 2.172(3) yes
MN1 . O6 . 2.096(2) yes
MN2 . O1 . 2.302(2) yes
MN2 . O1 2_655 2.302(2) yes
MN2 . O2 . 2.155(2) yes
MN2 . O2 2_655 2.155(2) yes
MN2 . O3 . 2.147(2) yes
MN2 . O3 2_655 2.147(2) yes
P1 . O2 4_455 1.523(2) yes
P1 . O6 . 1.509(2) yes
P1 . O7 . 1.635(2) yes
P1 . O8 . 1.509(2) yes
P2 . O1 2_665 1.510(2) yes
P2 . O3 3_555 1.524(2) yes
P2 . O4 . 1.517(2) yes
P2 . O7 . 1.620(2) yes
O5 . H5 . 1.00(5) no
O5 . H6 . 1.00(5) no
N1 . H1 . 1.00(5) no
N1 . H2 . 1.00(5) no
N1 . H3 . 1.00(5) no
N1 . H4 . 1.00(5) no
